data_1544543
loop_
_publ_author_name
'McAdam, C. John'
'Simpson, Jim'

_publ_section_title
;
 Ferrocenecarboxylic anhydride: a redetermination
;
_journal_coeditor_code HB4093
_journal_issue 11
_journal_name_full IUCrData
_journal_page_first x161769
_journal_paper_doi 10.1107/S2414314616017697
_journal_volume 1
_journal_year 2016
_chemical_formula_iupac '[Fe2 (C5 H5)2 (C12 H8 O3)]'
_chemical_formula_moiety 'C22 H18 Fe2 O3'
_chemical_formula_sum 'C22 H18 Fe2 O3'
_chemical_formula_weight 442.06
_chemical_name_systematic 'Ferrocenecarboxylic anhydride'
_space_group_crystal_system orthorhombic
_space_group_IT_number 61
_space_group_name_Hall '-P 2ac 2ab'
_space_group_name_H-M_alt 'P b c a'
_symmetry_space_group_name_Hall '-P 2ac 2ab'
_symmetry_space_group_name_H-M 'P b c a'
_atom_sites_solution_hydrogens geom
_audit_creation_method SHELXL-2014/7
_cell_angle_alpha 90
_cell_angle_beta 90
_cell_angle_gamma 90
_cell_formula_units_Z 8
_cell_length_a 14.8773(2)
_cell_length_b 12.2499(2)
_cell_length_c 19.3288(3)
_cell_measurement_reflns_used 7707
_cell_measurement_temperature 100(2)
_cell_measurement_theta_max 73.5310
_cell_measurement_theta_min 4.5690
_cell_volume 3522.59(9)
_computing_cell_refinement
;
CrysAlis PRO (Agilent, 2014)
;
_computing_data_collection
;
CrysAlis PRO (Agilent, 2014)
;
_computing_data_reduction
;
CrysAlis PRO (Agilent, 2014)
;
_computing_molecular_graphics
;
Mercury (Macrae <i>et al.</i>, 2008)
;
_computing_publication_material
;
SHELXL2014 (Sheldrick, 2015), enCIFer (Allen <i>et al.</i>,
2004),
PLATON (Spek, 2009), publCIF (Westrip, 2010) and WinGX
(Farrugia, 2012)
;
_computing_structure_refinement
;
SHELXL2014 (Sheldrick, 2015) and <i>TITAN2000</i> (Hunter & Simpson,
1999)
;
_computing_structure_solution
;
SHELXS2013 (Sheldrick, 2008)
;
_diffrn_ambient_temperature 100(2)
_diffrn_detector_area_resol_mean 5.1725
_diffrn_measured_fraction_theta_full 1.000
_diffrn_measured_fraction_theta_max 0.980
_diffrn_measurement_device_type 'Agilent SuperNova, Dual, Cu at zero, Atlas'
_diffrn_measurement_method '\w scans'
_diffrn_radiation_source 'SuperNova (Cu) X-ray Source'
_diffrn_radiation_type CuK\a
_diffrn_radiation_wavelength 1.54184
_diffrn_reflns_av_R_equivalents 0.0396
_diffrn_reflns_limit_h_max 18
_diffrn_reflns_limit_h_min -17
_diffrn_reflns_limit_k_max 8
_diffrn_reflns_limit_k_min -14
_diffrn_reflns_limit_l_max 23
_diffrn_reflns_limit_l_min -20
_diffrn_reflns_number 13584
_diffrn_reflns_theta_full 67.684
_diffrn_reflns_theta_max 73.292
_diffrn_reflns_theta_min 4.575
_diffrn_standards_number 0
_exptl_absorpt_coefficient_mu 13.377
_exptl_absorpt_correction_T_max 0.456
_exptl_absorpt_correction_T_min 0.267
_exptl_absorpt_correction_type gaussian
_exptl_absorpt_process_details
;
(CrysAlis PRO; Agilent, 2014)
;
_exptl_crystal_colour orange
_exptl_crystal_density_diffrn 1.667
_exptl_crystal_density_method 'not measured'
_exptl_crystal_description block
_exptl_crystal_F_000 1808
_exptl_crystal_size_max 0.16
_exptl_crystal_size_mid 0.13
_exptl_crystal_size_min 0.11
_refine_diff_density_max 0.312
_refine_diff_density_min -0.681
_refine_ls_extinction_method none
_refine_ls_goodness_of_fit_ref 0.843
_refine_ls_hydrogen_treatment constr
_refine_ls_matrix_type full
_refine_ls_number_parameters 244
_refine_ls_number_reflns 3468
_refine_ls_number_restraints 0
_refine_ls_restrained_S_all 0.843
_refine_ls_R_factor_all 0.0313
_refine_ls_R_factor_gt 0.0295
_refine_ls_shift/su_max 0.001
_refine_ls_shift/su_mean 0.000
_refine_ls_structure_factor_coef Fsqd
_refine_ls_weighting_details 'w=1/[\s^2^(Fo^2^)+(0.0890P)^2^+0.2107P] where P=(Fo^2^+2Fc^2^)/3'
_refine_ls_weighting_scheme calc
_refine_ls_wR_factor_gt 0.0879
_refine_ls_wR_factor_ref 0.0904
_reflns_number_gt 3262
_reflns_number_total 3468
_reflns_threshold_expression 'I > 2\s(I)'
_cod_data_source_file hb4093sup1.cif
_cod_data_source_block I
_cod_database_code 1544543
_shelx_space_group_comment
;
The symmetry employed for this shelxl refinement is uniquely defined
by the following loop, which should always be used as a source of
symmetry information in preference to the above space-group names.
They are only intended as comments.
;
_shelx_estimated_absorpt_t_min 0.223
_shelx_estimated_absorpt_t_max 0.321

loop_
_space_group_symop_operation_xyz
'x, y, z'
'-x+1/2, -y, z+1/2'
'-x, y+1/2, -z+1/2'
'x+1/2, -y+1/2, -z'
'-x, -y, -z'
'x-1/2, y, -z-1/2'
'x, -y-1/2, z-1/2'
'-x-1/2, y-1/2, z'

loop_
_atom_site_type_symbol
_atom_site_label
_atom_site_fract_x
_atom_site_fract_y
_atom_site_fract_z
_atom_site_U_iso_or_equiv
_atom_site_adp_type
_atom_site_calc_flag
_atom_site_occupancy
Fe Fe1 0.12604(2) 0.19991(2) 0.26009(2) 0.01531(11) Uani d 1
Fe Fe2 0.39445(2) 0.28549(2) 0.51371(2) 0.01595(11) Uani d 1
O O2 0.38674(9) 0.00699(11) 0.43945(7) 0.0246(3) Uani d 1
O O1 0.19839(8) 0.05176(10) 0.42555(6) 0.0226(3) Uani d 1
C C2 0.37846(11) 0.09637(16) 0.41529(9) 0.0188(4) Uani d 1
C C205 0.50220(13) 0.19334(16) 0.48270(9) 0.0204(4) Uani d 1
H H205 0.5261 0.1314 0.5059 0.024 Uiso calc 1
O O3 0.31555(8) 0.11814(10) 0.36295(6) 0.0206(3) Uani d 1
C C107 0.06717(12) 0.32095(15) 0.31823(10) 0.0229(4) Uani d 1
H H107 0.0316 0.3117 0.3586 0.027 Uiso calc 1
C C102 0.08858(13) 0.05045(14) 0.29736(9) 0.0210(4) Uani d 1
H H102 0.0477 0.0366 0.3341 0.025 Uiso calc 1
C C202 0.41558(13) 0.30383(14) 0.41050(9) 0.0191(4) Uani d 1
H H202 0.3724 0.3276 0.3776 0.023 Uiso calc 1
C C101 0.18384(12) 0.06756(14) 0.30387(9) 0.0179(3) Uani d 1
C C201 0.43179(12) 0.19276(15) 0.43170(9) 0.0184(4) Uani d 1
C C105 0.21968(13) 0.08585(14) 0.23576(8) 0.0202(4) Uani d 1
H H105 0.2808 0.0999 0.2245 0.024 Uiso calc 1
C C210 0.34157(13) 0.21774(16) 0.60180(10) 0.0243(4) Uani d 1
H H210 0.3607 0.1521 0.6234 0.029 Uiso calc 1
C C106 0.16221(13) 0.33524(15) 0.31630(10) 0.0236(4) Uani d 1
H H106 0.2013 0.3371 0.3552 0.028 Uiso calc 1
C C204 0.52947(13) 0.30364(16) 0.49200(10) 0.0218(4) Uani d 1
H H204 0.5754 0.3283 0.5224 0.026 Uiso calc 1
C C208 0.32878(12) 0.39904(16) 0.57213(10) 0.0259(4) Uani d 1
H H208 0.3380 0.4757 0.5705 0.031 Uiso calc 1
C C103 0.06679(14) 0.05807(15) 0.22591(10) 0.0250(4) Uani d 1
H H103 0.0084 0.0504 0.2066 0.030 Uiso calc 1
C C1 0.23007(11) 0.07514(14) 0.37007(8) 0.0178(3) Uani d 1
C C209 0.37555(12) 0.3243(2) 0.61544(10) 0.0258(4) Uani d 1
H H209 0.4214 0.3422 0.6477 0.031 Uiso calc 1
C C104 0.14701(15) 0.07904(14) 0.18836(9) 0.0238(4) Uani d 1
H H104 0.1513 0.0872 0.1396 0.029 Uiso calc 1
C C108 0.03498(15) 0.32293(18) 0.24893(11) 0.0292(4) Uani d 1
H H108 -0.0259 0.3148 0.2350 0.035 Uiso calc 1
C C206 0.27372(13) 0.22702(17) 0.55000(10) 0.0245(4) Uani d 1
H H206 0.2398 0.1686 0.5310 0.029 Uiso calc 1
C C109 0.10961(16) 0.33925(17) 0.20395(11) 0.0314(5) Uani d 1
H H109 0.1073 0.3445 0.1549 0.038 Uiso calc 1
C C110 0.18818(16) 0.34619(15) 0.24563(11) 0.0290(4) Uani d 1
H H110 0.2478 0.3564 0.2292 0.035 Uiso calc 1
C C207 0.26578(12) 0.33924(17) 0.53162(9) 0.0245(4) Uani d 1
H H207 0.2257 0.3689 0.4983 0.029 Uiso calc 1
C C203 0.47615(12) 0.37101(15) 0.44800(9) 0.0216(4) Uani d 1
H H203 0.4805 0.4482 0.4444 0.026 Uiso calc 1

loop_
_atom_site_aniso_label
_atom_site_aniso_U_11
_atom_site_aniso_U_22
_atom_site_aniso_U_33
_atom_site_aniso_U_12
_atom_site_aniso_U_13
_atom_site_aniso_U_23
Fe1 0.01694(18) 0.01469(19) 0.01431(17) 0.00019(9) -0.00108(10) 0.00082(9)
Fe2 0.01265(17) 0.02041(18) 0.01477(17) 0.00060(9) 0.00069(10) 0.00078(9)
O2 0.0259(7) 0.0202(7) 0.0279(7) 0.0041(5) -0.0058(5) -0.0001(5)
O1 0.0233(6) 0.0270(6) 0.0175(6) -0.0009(5) 0.0002(5) 0.0032(5)
C2 0.0168(8) 0.0242(9) 0.0156(8) 0.0040(6) -0.0003(6) -0.0007(7)
C205 0.0141(8) 0.0273(9) 0.0196(9) 0.0040(7) 0.0001(7) 0.0006(7)
O3 0.0179(6) 0.0256(6) 0.0183(6) -0.0024(5) -0.0030(5) 0.0034(5)
C107 0.0228(9) 0.0209(8) 0.0250(9) 0.0061(7) 0.0027(7) -0.0039(7)
C102 0.0228(8) 0.0173(8) 0.0228(8) -0.0032(7) -0.0034(7) 0.0037(7)
C202 0.0173(8) 0.0258(9) 0.0143(8) 0.0001(7) 0.0022(7) 0.0032(6)
C101 0.0203(8) 0.0157(8) 0.0177(8) 0.0009(6) -0.0011(6) 0.0000(6)
C201 0.0143(8) 0.0267(9) 0.0142(8) 0.0021(7) 0.0004(7) -0.0001(6)
C105 0.0227(9) 0.0181(8) 0.0199(9) 0.0042(7) 0.0007(7) -0.0012(6)
C210 0.0232(10) 0.0329(10) 0.0167(8) 0.0012(7) 0.0046(7) 0.0044(7)
C106 0.0273(10) 0.0168(8) 0.0266(9) -0.0019(7) -0.0004(7) -0.0060(7)
C204 0.0129(8) 0.0317(10) 0.0208(9) -0.0015(7) 0.0009(7) -0.0008(7)
C208 0.0231(9) 0.0276(10) 0.0269(9) 0.0046(7) 0.0076(7) -0.0054(8)
C103 0.0294(10) 0.0195(9) 0.0262(9) -0.0053(7) -0.0096(8) 0.0020(7)
C1 0.0164(8) 0.0168(7) 0.0204(8) 0.0030(6) -0.0009(6) 0.0011(6)
C209 0.0192(9) 0.0403(11) 0.0180(9) -0.0006(8) 0.0020(7) -0.0062(8)
C104 0.0363(10) 0.0175(8) 0.0175(8) 0.0009(8) -0.0036(7) -0.0035(7)
C108 0.0314(11) 0.0258(9) 0.0304(9) 0.0134(9) -0.0067(8) -0.0020(8)
C206 0.0168(8) 0.0350(10) 0.0216(8) -0.0047(8) 0.0050(7) -0.0013(8)
C109 0.0537(13) 0.0175(10) 0.0230(9) 0.0068(9) 0.0014(9) 0.0066(8)
C110 0.0376(11) 0.0170(9) 0.0324(10) -0.0059(8) 0.0119(9) -0.0026(8)
C207 0.0136(8) 0.0368(10) 0.0232(8) 0.0068(8) 0.0032(7) 0.0005(8)
C203 0.0196(8) 0.0251(9) 0.0200(8) -0.0034(7) 0.0036(7) 0.0030(7)

loop_
_atom_type_symbol
_atom_type_description
_atom_type_scat_dispersion_real
_atom_type_scat_dispersion_imag
_atom_type_scat_source
C C 0.0181 0.0091 'International Tables Vol C Tables 4.2.6.8 and 6.1.1.4'
H H 0.0000 0.0000 'International Tables Vol C Tables 4.2.6.8 and 6.1.1.4'
O O 0.0492 0.0322 'International Tables Vol C Tables 4.2.6.8 and 6.1.1.4'
Fe Fe -1.1336 3.1974 'International Tables Vol C Tables 4.2.6.8 and 6.1.1.4'

loop_
_geom_angle_atom_site_label_1
_geom_angle_atom_site_label_2
_geom_angle_atom_site_label_3
_geom_angle
C101 Fe1 C105 41.60(7)
C101 Fe1 C110 124.78(8)
C105 Fe1 C110 105.23(8)
C101 Fe1 C109 161.12(8)
C105 Fe1 C109 122.41(8)
C110 Fe1 C109 40.88(9)
C101 Fe1 C108 156.99(8)
C105 Fe1 C108 160.30(8)
C110 Fe1 C108 68.68(9)
C109 Fe1 C108 40.92(9)
C101 Fe1 C102 41.42(7)
C105 Fe1 C102 69.64(8)
C110 Fe1 C102 163.80(8)
C109 Fe1 C102 154.83(9)
C108 Fe1 C102 121.21(9)
C101 Fe1 C104 68.87(7)
C105 Fe1 C104 40.71(7)
C110 Fe1 C104 118.25(8)
C109 Fe1 C104 105.24(8)
C108 Fe1 C104 124.27(8)
C102 Fe1 C104 68.50(8)
C101 Fe1 C106 108.33(8)
C105 Fe1 C106 119.92(7)
C110 Fe1 C106 40.81(7)
C109 Fe1 C106 68.71(9)
C108 Fe1 C106 68.49(8)
C102 Fe1 C106 127.42(8)
C104 Fe1 C106 154.15(8)
C101 Fe1 C107 122.06(7)
C105 Fe1 C107 156.34(7)
C110 Fe1 C107 68.51(8)
C109 Fe1 C107 68.65(8)
C108 Fe1 C107 40.67(8)
C102 Fe1 C107 109.69(7)
C104 Fe1 C107 162.58(8)
C106 Fe1 C107 40.58(7)
C101 Fe1 C103 68.85(7)
C105 Fe1 C103 68.78(7)
C110 Fe1 C103 153.38(8)
C109 Fe1 C103 119.02(8)
C108 Fe1 C103 107.80(9)
C102 Fe1 C103 40.55(7)
C104 Fe1 C103 40.44(8)
C106 Fe1 C103 164.54(8)
C107 Fe1 C103 127.01(8)
C201 Fe2 C202 41.59(7)
C201 Fe2 C208 161.01(8)
C202 Fe2 C208 122.82(8)
C201 Fe2 C209 157.03(8)
C202 Fe2 C209 160.18(9)
C208 Fe2 C209 40.78(8)
C201 Fe2 C203 68.83(7)
C202 Fe2 C203 40.73(7)
C208 Fe2 C203 106.19(8)
C209 Fe2 C203 124.07(8)
C201 Fe2 C205 41.30(7)
C202 Fe2 C205 69.69(7)
C208 Fe2 C205 155.70(8)
C209 Fe2 C205 121.15(8)
C203 Fe2 C205 68.66(8)
C201 Fe2 C210 121.83(8)
C202 Fe2 C210 156.79(8)
C208 Fe2 C210 68.46(8)
C209 Fe2 C210 40.72(8)
C203 Fe2 C210 161.84(8)
C205 Fe2 C210 108.65(8)
C201 Fe2 C207 124.52(8)
C202 Fe2 C207 105.92(8)
C208 Fe2 C207 40.71(8)
C209 Fe2 C207 68.58(7)
C203 Fe2 C207 119.61(8)
C205 Fe2 C207 162.67(8)
C210 Fe2 C207 68.42(8)
C201 Fe2 C206 108.10(8)
C202 Fe2 C206 120.55(8)
C208 Fe2 C206 68.32(8)
C209 Fe2 C206 68.44(8)
C203 Fe2 C206 155.30(8)
C205 Fe2 C206 126.21(8)
C210 Fe2 C206 40.63(8)
C207 Fe2 C206 40.56(8)
C201 Fe2 C204 68.58(7)
C202 Fe2 C204 68.78(7)
C208 Fe2 C204 120.33(8)
C209 Fe2 C204 107.74(7)
C203 Fe2 C204 40.60(7)
C205 Fe2 C204 40.44(7)
C210 Fe2 C204 125.85(8)
C207 Fe2 C204 155.07(8)
C206 Fe2 C204 163.06(8)
O2 C2 O3 121.58(17)
O2 C2 C201 126.89(16)
O3 C2 C201 111.46(15)
C204 C205 C201 107.41(16)
C204 C205 Fe2 70.30(11)
C201 C205 Fe2 68.51(10)
C204 C205 H205 126.3
C201 C205 H205 126.3
Fe2 C205 H205 126.4
C1 O3 C2 117.96(13)
C108 C107 C106 107.89(17)
C108 C107 Fe1 68.97(11)
C106 C107 Fe1 69.62(10)
C108 C107 H107 126.1
C106 C107 H107 126.1
Fe1 C107 H107 126.9
C103 C102 C101 107.47(16)
C103 C102 Fe1 70.20(10)
C101 C102 Fe1 68.40(9)
C103 C102 H102 126.3
C101 C102 H102 126.3
Fe1 C102 H102 126.7
C203 C202 C201 107.21(16)
C203 C202 Fe2 70.18(10)
C201 C202 Fe2 69.04(10)
C203 C202 H202 126.4
C201 C202 H202 126.4
Fe2 C202 H202 126.0
C105 C101 C102 107.93(15)
C105 C101 C1 128.30(16)
C102 C101 C1 123.49(15)
C105 C101 Fe1 69.47(10)
C102 C101 Fe1 70.18(10)
C1 C101 Fe1 121.20(12)
C205 C201 C202 108.18(16)
C205 C201 C2 123.34(16)
C202 C201 C2 127.72(16)
C205 C201 Fe2 70.18(10)
C202 C201 Fe2 69.36(10)
C2 C201 Fe2 118.35(12)
C104 C105 C101 107.42(16)
C104 C105 Fe1 70.55(10)
C101 C105 Fe1 68.93(10)
C104 C105 H105 126.3
C101 C105 H105 126.3
Fe1 C105 H105 125.8
C209 C210 C206 107.95(17)
C209 C210 Fe2 69.31(11)
C206 C210 Fe2 69.91(10)
C209 C210 H210 126.0
C206 C210 H210 126.0
Fe2 C210 H210 126.3
C107 C106 C110 107.78(17)
C107 C106 Fe1 69.80(10)
C110 C106 Fe1 68.91(10)
C107 C106 H106 126.1
C110 C106 H106 126.1
Fe1 C106 H106 126.7
C205 C204 C203 108.41(17)
C205 C204 Fe2 69.25(11)
C203 C204 Fe2 69.04(11)
C205 C204 H204 125.8
C203 C204 H204 125.8
Fe2 C204 H204 127.5
C209 C208 C207 108.32(18)
C209 C208 Fe2 69.67(11)
C207 C208 Fe2 70.14(10)
C209 C208 H208 125.8
C207 C208 H208 125.8
Fe2 C208 H208 125.9
C104 C103 C102 108.46(17)
C104 C103 Fe1 69.59(10)
C102 C103 Fe1 69.25(10)
C104 C103 H103 125.8
C102 C103 H103 125.8
Fe1 C103 H103 127.0
O1 C1 O3 122.57(15)
O1 C1 C101 125.59(16)
O3 C1 C101 111.78(14)
C208 C209 C210 107.90(17)
C208 C209 Fe2 69.55(11)
C210 C209 Fe2 69.97(11)
C208 C209 H209 126.0
C210 C209 H209 126.0
Fe2 C209 H209 126.0
C105 C104 C103 108.71(16)
C105 C104 Fe1 68.74(10)
C103 C104 Fe1 69.97(11)
C105 C104 H104 125.6
C103 C104 H104 125.6
Fe1 C104 H104 127.2
C107 C108 C109 108.34(18)
C107 C108 Fe1 70.36(11)
C109 C108 Fe1 69.52(11)
C107 C108 H108 125.8
C109 C108 H108 125.8
Fe1 C108 H108 125.9
C207 C206 C210 108.09(17)
C207 C206 Fe2 69.60(10)
C210 C206 Fe2 69.46(11)
C207 C206 H206 126.0
C210 C206 H206 126.0
Fe2 C206 H206 126.6
C110 C109 C108 107.65(18)
C110 C109 Fe1 69.49(11)
C108 C109 Fe1 69.56(11)
C110 C109 H109 126.2
C108 C109 H109 126.2
Fe1 C109 H109 126.3
C109 C110 C106 108.33(18)
C109 C110 Fe1 69.63(12)
C106 C110 Fe1 70.28(11)
C109 C110 H110 125.8
C106 C110 H110 125.8
Fe1 C110 H110 125.8
C208 C207 C206 107.73(16)
C208 C207 Fe2 69.15(10)
C206 C207 Fe2 69.84(10)
C208 C207 H207 126.1
C206 C207 H207 126.1
Fe2 C207 H207 126.4
C202 C203 C204 108.79(17)
C202 C203 Fe2 69.09(10)
C204 C203 Fe2 70.36(10)
C202 C203 H203 125.6
C204 C203 H203 125.6
Fe2 C203 H203 126.5

loop_
_geom_bond_atom_site_label_1
_geom_bond_atom_site_label_2
_geom_bond_distance
Fe1 C101 2.0210(17)
Fe1 C105 2.0283(18)
Fe1 C110 2.0355(19)
Fe1 C109 2.037(2)
Fe1 C108 2.038(2)
Fe1 C102 2.0449(18)
Fe1 C104 2.0523(18)
Fe1 C106 2.0538(18)
Fe1 C107 2.0563(18)
Fe1 C103 2.0573(19)
Fe2 C201 2.0277(18)
Fe2 C202 2.0320(18)
Fe2 C208 2.0407(18)
Fe2 C209 2.0423(19)
Fe2 C203 2.0465(17)
Fe2 C205 2.0501(19)
Fe2 C210 2.0510(18)
Fe2 C207 2.0538(18)
Fe2 C206 2.0570(19)
Fe2 C204 2.064(2)
O2 C2 1.197(2)
O1 C1 1.206(2)
C2 O3 1.404(2)
C2 C201 1.457(3)
C205 C204 1.422(3)
C205 C201 1.438(2)
C205 H205 0.9500
O3 C1 1.383(2)
C107 C108 1.423(3)
C107 C106 1.425(3)
C107 H107 0.9500
C102 C103 1.422(3)
C102 C101 1.438(2)
C102 H102 0.9500
C202 C203 1.419(3)
C202 C201 1.441(2)
C202 H202 0.9500
C101 C105 1.438(2)
C101 C1 1.456(2)
C105 C104 1.420(3)
C105 H105 0.9500
C210 C209 1.424(3)
C210 C206 1.426(3)
C210 H210 0.9500
C106 C110 1.426(3)
C106 H106 0.9500
C204 C203 1.426(3)
C204 H204 0.9500
C208 C209 1.422(3)
C208 C207 1.424(3)
C208 H208 0.9500
C103 C104 1.420(3)
C103 H103 0.9500
C209 H209 0.9500
C104 H104 0.9500
C108 C109 1.424(3)
C108 H108 0.9500
C206 C207 1.425(3)
C206 H206 0.9500
C109 C110 1.422(3)
C109 H109 0.9500
C110 H110 0.9500
C207 H207 0.9500
C203 H203 0.9500

loop_
_geom_hbond_atom_site_label_D
_geom_hbond_atom_site_label_H
_geom_hbond_atom_site_label_A
_geom_hbond_site_symmetry_A
_geom_hbond_distance_DH
_geom_hbond_distance_HA
_geom_hbond_distance_DA
_geom_hbond_angle_DHA
C206 H206 O1 . 0.95 2.57 3.413(2) 149
C205 H205 O2 5_656 0.95 2.38 3.319(2) 169
C204 H204 O1 4_556 0.95 2.55 3.463(2) 160
C207 H207 O2 8_665 0.95 2.64 3.542(2) 159

loop_
_geom_torsion_atom_site_label_1
_geom_torsion_atom_site_label_2
_geom_torsion_atom_site_label_3
_geom_torsion_atom_site_label_4
_geom_torsion
O2 C2 O3 C1 44.3(2)
C201 C2 O3 C1 -138.50(15)
C103 C102 C101 C105 0.1(2)
Fe1 C102 C101 C105 -59.44(12)
C103 C102 C101 C1 174.50(16)
Fe1 C102 C101 C1 114.94(16)
C103 C102 C101 Fe1 59.56(12)
C204 C205 C201 C202 -0.6(2)
Fe2 C205 C201 C202 59.16(12)
C204 C205 C201 C2 -171.34(17)
Fe2 C205 C201 C2 -111.54(17)
C204 C205 C201 Fe2 -59.80(13)
C203 C202 C201 C205 0.4(2)
Fe2 C202 C201 C205 -59.67(12)
C203 C202 C201 C2 170.58(17)
Fe2 C202 C201 C2 110.50(18)
C203 C202 C201 Fe2 60.09(12)
O2 C2 C201 C205 -2.1(3)
O3 C2 C201 C205 -179.04(15)
O2 C2 C201 C202 -170.88(18)
O3 C2 C201 C202 12.2(2)
O2 C2 C201 Fe2 -86.0(2)
O3 C2 C201 Fe2 97.05(15)
C102 C101 C105 C104 -0.45(19)
C1 C101 C105 C104 -174.49(17)
Fe1 C101 C105 C104 -60.34(12)
C102 C101 C105 Fe1 59.89(12)
C1 C101 C105 Fe1 -114.15(18)
C108 C107 C106 C110 0.1(2)
Fe1 C107 C106 C110 58.62(13)
C108 C107 C106 Fe1 -58.52(13)
C201 C205 C204 C203 0.6(2)
Fe2 C205 C204 C203 -58.05(13)
C201 C205 C204 Fe2 58.67(13)
C101 C102 C103 C104 0.3(2)
Fe1 C102 C103 C104 58.69(13)
C101 C102 C103 Fe1 -58.43(12)
C2 O3 C1 O1 24.4(2)
C2 O3 C1 C101 -158.36(15)
C105 C101 C1 O1 -174.66(17)
C102 C101 C1 O1 12.1(3)
Fe1 C101 C1 O1 97.86(19)
C105 C101 C1 O3 8.2(2)
C102 C101 C1 O3 -164.96(15)
Fe1 C101 C1 O3 -79.25(17)
C207 C208 C209 C210 0.0(2)
Fe2 C208 C209 C210 -59.69(13)
C207 C208 C209 Fe2 59.71(12)
C206 C210 C209 C208 0.0(2)
Fe2 C210 C209 C208 59.43(13)
C206 C210 C209 Fe2 -59.45(13)
C101 C105 C104 C103 0.62(19)
Fe1 C105 C104 C103 -58.68(13)
C101 C105 C104 Fe1 59.31(11)
C102 C103 C104 C105 -0.6(2)
Fe1 C103 C104 C105 57.93(12)
C102 C103 C104 Fe1 -58.49(13)
C106 C107 C108 C109 -0.4(2)
Fe1 C107 C108 C109 -59.36(14)
C106 C107 C108 Fe1 58.92(12)
C209 C210 C206 C207 0.0(2)
Fe2 C210 C206 C207 -59.07(12)
C209 C210 C206 Fe2 59.07(13)
C107 C108 C109 C110 0.6(2)
Fe1 C108 C109 C110 -59.28(14)
C107 C108 C109 Fe1 59.88(14)
C108 C109 C110 C106 -0.5(2)
Fe1 C109 C110 C106 -59.86(14)
C108 C109 C110 Fe1 59.32(14)
C107 C106 C110 C109 0.3(2)
Fe1 C106 C110 C109 59.46(14)
C107 C106 C110 Fe1 -59.18(13)
C209 C208 C207 C206 0.0(2)
Fe2 C208 C207 C206 59.41(12)
C209 C208 C207 Fe2 -59.42(12)
C210 C206 C207 C208 0.0(2)
Fe2 C206 C207 C208 -58.97(12)
C210 C206 C207 Fe2 58.98(13)
C201 C202 C203 C204 0.0(2)
Fe2 C202 C203 C204 59.33(13)
C201 C202 C203 Fe2 -59.36(12)
C205 C204 C203 C202 -0.4(2)
Fe2 C204 C203 C202 -58.55(13)
C205 C204 C203 Fe2 58.18(14)

_cod_database_fobs_code 1544543
